data_1555257
loop_
_publ_author_name
'Khatri, Buddha B.'
'Sieburth, Scott McN'

_publ_section_title
;
 Enyne-2-pyrone [4 + 4]-Photocycloaddition: Sesquiterpene Synthesis and a
 Low-Temperature Cope Rearrangement.
;
_journal_issue 17
_journal_name_full 'Organic letters'
_journal_page_first 4360
_journal_page_last 4363
_journal_paper_doi 10.1021/acs.orglett.5b02207
_journal_volume 17
_journal_year 2015
_chemical_formula_moiety 'C20 H28 O3 Si'
_chemical_formula_sum 'C20 H28 O3 Si'
_chemical_formula_weight 344.51
_space_group_crystal_system monoclinic
_space_group_IT_number 15
_space_group_name_Hall '-C 2yc'
_space_group_name_H-M_alt 'C 1 2/c 1'
_atom_sites_solution_hydrogens geom
_audit_creation_method SHELXL-2014/7
_cell_angle_alpha 90
_cell_angle_beta 92.333(2)
_cell_angle_gamma 90
_cell_formula_units_Z 8
_cell_length_a 34.403(3)
_cell_length_b 6.7764(6)
_cell_length_c 16.1333(16)
_cell_measurement_temperature 130(2)
_cell_volume 3758.0(6)
_computing_cell_refinement 'SAINT (Bruker-AXS)'
_computing_data_collection 'COSMO (Bruker-AXS)'
_computing_data_reduction 'SADABS (BRuker-AXS)'
_computing_molecular_graphics XP
_computing_publication_material 'APEX2 report generator (Bruker-AXS)'
_computing_structure_refinement 'SHELXL-2014/7 (Sheldrick, 2014)'
_computing_structure_solution 'SHELXL-2014/7 (Sheldrick,2014)'
_diffrn_ambient_temperature 130(2)
_diffrn_detector_area_resol_mean 8.333
_diffrn_measured_fraction_theta_full 1.000
_diffrn_measured_fraction_theta_max 0.999
_diffrn_measurement_device_type 'Kappa APEX II DUO'
_diffrn_measurement_method 'omega scans'
_diffrn_radiation_type MoK\a
_diffrn_radiation_wavelength 0.71073
_diffrn_reflns_av_R_equivalents 0.0278
_diffrn_reflns_av_unetI/netI 0.0163
_diffrn_reflns_Laue_measured_fraction_full 1.000
_diffrn_reflns_Laue_measured_fraction_max 0.999
_diffrn_reflns_limit_h_max 45
_diffrn_reflns_limit_h_min -45
_diffrn_reflns_limit_k_max 8
_diffrn_reflns_limit_k_min -8
_diffrn_reflns_limit_l_max 21
_diffrn_reflns_limit_l_min -21
_diffrn_reflns_number 30345
_diffrn_reflns_point_group_measured_fraction_full 1.000
_diffrn_reflns_point_group_measured_fraction_max 0.999
_diffrn_reflns_theta_full 25.242
_diffrn_reflns_theta_max 28.012
_diffrn_reflns_theta_min 2.370
_exptl_absorpt_coefficient_mu 0.139
_exptl_absorpt_correction_type multi-scan
_exptl_absorpt_process_details
;
6672 Corrected reflections written to file mo_2329_0m.hkl
 Estimated minimum and maximum transmission:  0.6092  0.7457
 The ratio of these values is more reliable than their absolute values!
 Additional spherical absorption correction applied with mu*r =  0.2000
 Lambda/2 correction factor = 0.00150
;
_exptl_crystal_density_diffrn 1.218
_exptl_crystal_description block
_exptl_crystal_F_000 1488
_exptl_crystal_size_max 0.200
_exptl_crystal_size_mid 0.190
_exptl_crystal_size_min 0.175
_exptl_transmission_factor_max 0.7457
_exptl_transmission_factor_min 0.6092
_refine_diff_density_max 0.416
_refine_diff_density_min -0.256
_refine_diff_density_rms 0.042
_refine_ls_extinction_method none
_refine_ls_goodness_of_fit_ref 1.044
_refine_ls_hydrogen_treatment constr
_refine_ls_matrix_type full
_refine_ls_number_parameters 221
_refine_ls_number_reflns 4528
_refine_ls_number_restraints 0
_refine_ls_restrained_S_all 1.044
_refine_ls_R_factor_all 0.0376
_refine_ls_R_factor_gt 0.0326
_refine_ls_shift/su_max 0.001
_refine_ls_shift/su_mean 0.000
_refine_ls_structure_factor_coef Fsqd
_refine_ls_weighting_details 'w=1/[\s^2^(Fo^2^)+(0.0449P)^2^+3.2218P] where P=(Fo^2^+2Fc^2^)/3'
_refine_ls_weighting_scheme calc
_refine_ls_wR_factor_gt 0.0862
_refine_ls_wR_factor_ref 0.0910
_reflns_Friedel_coverage 0.000
_reflns_number_gt 4048
_reflns_number_total 4528
_reflns_threshold_expression 'I > 2\s(I)'
_cod_data_source_file ol5b02207_si_001.cif
_cod_data_source_block mo_2329_0m
_cod_original_sg_symbol_H-M 'C 2/c'
_cod_database_code 1555257
_shelx_shelxl_version_number 2014/7
_shelx_space_group_comment
;
The symmetry employed for this shelxl refinement is uniquely defined
by the following loop, which should always be used as a source of
symmetry information in preference to the above space-group names.
They are only intended as comments.
;

loop_
_space_group_symop_operation_xyz
'x, y, z'
'-x, y, -z+1/2'
'x+1/2, y+1/2, z'
'-x+1/2, y+1/2, -z+1/2'
'-x, -y, -z'
'x, -y, z-1/2'
'-x+1/2, -y+1/2, -z'
'x+1/2, -y+1/2, z-1/2'

loop_
_atom_site_label
_atom_site_type_symbol
_atom_site_fract_x
_atom_site_fract_y
_atom_site_fract_z
_atom_site_U_iso_or_equiv
_atom_site_adp_type
_atom_site_occupancy
_atom_site_site_symmetry_order
_atom_site_calc_flag
_atom_site_refinement_flags_posn
_atom_site_refinement_flags_adp
Si1 Si 0.41786(2) 0.56009(5) 0.61788(2) 0.01780(9) Uani 1 1 d . .
C2 C 0.28824(3) 0.47727(16) 0.44308(7) 0.0171(2) Uani 1 1 d . .
O3 O 0.39560(2) 0.75823(12) 0.65326(5) 0.02058(17) Uani 1 1 d . .
O9 O 0.28530(2) 0.47752(12) 0.53337(5) 0.02043(17) Uani 1 1 d . .
O5 O 0.30934(3) 0.55953(14) 0.65692(5) 0.0270(2) Uani 1 1 d . .
C6 C 0.37903(3) 0.49843(16) 0.53736(6) 0.0165(2) Uani 1 1 d . .
C7 C 0.24705(3) 0.48646(17) 0.40313(7) 0.0211(2) Uani 1 1 d . .
H7A H 0.2299 0.5718 0.4355 0.025 Uiso 1 1 calc R U
H7B H 0.2354 0.3532 0.3981 0.025 Uiso 1 1 calc R U
C8 C 0.33511(3) 0.74748(15) 0.45847(7) 0.0160(2) Uani 1 1 d . .
H8 H 0.3475 0.8628 0.4391 0.019 Uiso 1 1 calc R U
C10 C 0.31283(3) 0.56406(16) 0.58291(7) 0.0182(2) Uani 1 1 d . .
C17 C 0.30699(3) 0.66309(15) 0.41269(6) 0.0151(2) Uani 1 1 d . .
C11 C 0.34745(3) 0.66013(15) 0.54179(6) 0.0157(2) Uani 1 1 d . .
C16 C 0.30935(3) 0.28748(16) 0.41748(7) 0.0206(2) Uani 1 1 d . .
H16A H 0.3026 0.1825 0.4571 0.025 Uiso 1 1 calc R U
H16B H 0.2983 0.2477 0.3623 0.025 Uiso 1 1 calc R U
C13 C 0.38020(3) 0.34997(16) 0.48217(7) 0.0181(2) Uani 1 1 d . .
H13 H 0.4025 0.2684 0.4891 0.022 Uiso 1 1 calc R U
C24 C 0.46404(3) 0.62332(19) 0.56520(7) 0.0241(2) Uani 1 1 d . .
H24 H 0.4733 0.4995 0.5386 0.029 Uiso 1 1 calc R U
C19 C 0.25385(3) 0.57571(17) 0.31728(7) 0.0213(2) Uani 1 1 d . .
H19A H 0.2298 0.6388 0.2940 0.026 Uiso 1 1 calc R U
H19B H 0.2623 0.4729 0.2782 0.026 Uiso 1 1 calc R U
C18 C 0.28624(3) 0.73029(17) 0.33314(7) 0.0199(2) Uani 1 1 d . .
H18A H 0.3043 0.7327 0.2869 0.024 Uiso 1 1 calc R U
H18B H 0.2750 0.8637 0.3397 0.024 Uiso 1 1 calc R U
C25 C 0.45673(4) 0.7752(2) 0.49540(9) 0.0332(3) Uani 1 1 d . .
H25A H 0.4373 0.7233 0.4550 0.050 Uiso 1 1 calc R U
H25B H 0.4811 0.8005 0.4677 0.050 Uiso 1 1 calc R U
H25C H 0.4472 0.8985 0.5190 0.050 Uiso 1 1 calc R U
C14 C 0.35337(3) 0.28891(15) 0.41253(7) 0.0180(2) Uani 1 1 d . .
C21 C 0.42625(3) 0.38184(18) 0.70567(7) 0.0226(2) Uani 1 1 d . .
H21 H 0.4404 0.4551 0.7514 0.027 Uiso 1 1 calc R U
C12 C 0.36444(3) 0.82680(17) 0.59969(7) 0.0212(2) Uani 1 1 d . .
H12A H 0.3739 0.9361 0.5652 0.025 Uiso 1 1 calc R U
H12B H 0.3435 0.8793 0.6337 0.025 Uiso 1 1 calc R U
C20 C 0.38785(4) 0.3090(2) 0.74015(8) 0.0291(3) Uani 1 1 d . .
H20A H 0.3720 0.4226 0.7552 0.044 Uiso 1 1 calc R U
H20B H 0.3934 0.2275 0.7894 0.044 Uiso 1 1 calc R U
H20C H 0.3737 0.2304 0.6978 0.044 Uiso 1 1 calc R U
C23 C 0.49694(4) 0.6931(2) 0.62555(9) 0.0351(3) Uani 1 1 d . .
H23A H 0.4890 0.8144 0.6532 0.053 Uiso 1 1 calc R U
H23B H 0.5204 0.7188 0.5947 0.053 Uiso 1 1 calc R U
H23C H 0.5025 0.5905 0.6672 0.053 Uiso 1 1 calc R U
C22 C 0.45185(4) 0.2058(2) 0.68313(10) 0.0353(3) Uani 1 1 d . .
H22A H 0.4389 0.1303 0.6381 0.053 Uiso 1 1 calc R U
H22B H 0.4560 0.1206 0.7318 0.053 Uiso 1 1 calc R U
H22C H 0.4770 0.2539 0.6651 0.053 Uiso 1 1 calc R U
C26 C 0.36925(4) 0.21614(19) 0.34473(8) 0.0271(3) Uani 1 1 d . .
H26A H 0.3967 0.2052 0.3425 0.032 Uiso 1 1 calc R U
H26B H 0.3531 0.1754 0.2988 0.032 Uiso 1 1 calc R U

loop_
_atom_site_aniso_label
_atom_site_aniso_U_11
_atom_site_aniso_U_22
_atom_site_aniso_U_33
_atom_site_aniso_U_23
_atom_site_aniso_U_13
_atom_site_aniso_U_12
Si1 0.01651(15) 0.02109(16) 0.01581(15) -0.00078(11) 0.00089(11) 0.00208(11)
C2 0.0195(5) 0.0156(5) 0.0163(5) 0.0004(4) 0.0018(4) -0.0004(4)
O3 0.0205(4) 0.0230(4) 0.0180(4) -0.0043(3) -0.0018(3) 0.0024(3)
O9 0.0221(4) 0.0216(4) 0.0178(4) 0.0036(3) 0.0043(3) -0.0030(3)
O5 0.0269(4) 0.0388(5) 0.0157(4) 0.0028(4) 0.0057(3) 0.0067(4)
C6 0.0171(5) 0.0174(5) 0.0151(5) 0.0019(4) 0.0027(4) 0.0028(4)
C7 0.0186(5) 0.0197(5) 0.0252(6) -0.0009(4) 0.0009(4) -0.0016(4)
C8 0.0179(5) 0.0132(5) 0.0170(5) 0.0015(4) 0.0036(4) 0.0014(4)
C10 0.0192(5) 0.0177(5) 0.0181(5) 0.0018(4) 0.0036(4) 0.0058(4)
C17 0.0170(5) 0.0136(5) 0.0149(5) 0.0010(4) 0.0034(4) 0.0030(4)
C11 0.0176(5) 0.0150(5) 0.0145(5) -0.0011(4) 0.0008(4) 0.0022(4)
C16 0.0232(5) 0.0139(5) 0.0246(6) -0.0015(4) -0.0003(4) 0.0008(4)
C13 0.0191(5) 0.0178(5) 0.0175(5) 0.0014(4) 0.0032(4) 0.0039(4)
C24 0.0186(5) 0.0290(6) 0.0251(6) -0.0014(5) 0.0042(4) 0.0009(4)
C19 0.0207(5) 0.0227(5) 0.0204(5) -0.0027(4) -0.0019(4) 0.0011(4)
C18 0.0217(5) 0.0208(5) 0.0171(5) 0.0027(4) -0.0014(4) 0.0002(4)
C25 0.0306(6) 0.0393(7) 0.0303(7) 0.0063(6) 0.0081(5) -0.0026(5)
C14 0.0248(5) 0.0117(5) 0.0177(5) 0.0012(4) 0.0024(4) 0.0015(4)
C21 0.0243(5) 0.0246(6) 0.0186(5) 0.0007(4) -0.0028(4) 0.0016(4)
C12 0.0244(5) 0.0185(5) 0.0202(5) -0.0044(4) -0.0039(4) 0.0037(4)
C20 0.0334(6) 0.0278(6) 0.0263(6) 0.0043(5) 0.0049(5) -0.0001(5)
C23 0.0214(6) 0.0457(8) 0.0381(7) -0.0017(6) -0.0007(5) -0.0032(5)
C22 0.0323(7) 0.0335(7) 0.0402(8) 0.0074(6) 0.0017(6) 0.0113(6)
C26 0.0332(6) 0.0271(6) 0.0213(6) -0.0039(5) 0.0052(5) -0.0013(5)

loop_
_atom_type_symbol
_atom_type_description
_atom_type_scat_dispersion_real
_atom_type_scat_dispersion_imag
_atom_type_scat_source
C C 0.0033 0.0016 'International Tables Vol C Tables 4.2.6.8 and 6.1.1.4'
H H 0.0000 0.0000 'International Tables Vol C Tables 4.2.6.8 and 6.1.1.4'
O O 0.0106 0.0060 'International Tables Vol C Tables 4.2.6.8 and 6.1.1.4'
Si Si 0.0817 0.0704 'International Tables Vol C Tables 4.2.6.8 and 6.1.1.4'

loop_
_geom_angle_atom_site_label_1
_geom_angle_atom_site_label_2
_geom_angle_atom_site_label_3
_geom_angle
O3 Si1 C6 95.33(4)
O3 Si1 C21 108.70(5)
C6 Si1 C21 117.64(5)
O3 Si1 C24 112.42(5)
C6 Si1 C24 109.21(5)
C21 Si1 C24 112.41(5)
O9 C2 C17 111.76(9)
O9 C2 C7 108.54(9)
C17 C2 C7 103.29(9)
O9 C2 C16 108.66(9)
C17 C2 C16 113.43(9)
C7 C2 C16 111.01(9)
C12 O3 Si1 113.66(7)
C10 O9 C2 120.99(8)
C13 C6 C11 126.91(10)
C13 C6 Si1 125.90(8)
C11 C6 Si1 107.01(7)
C2 C7 C19 102.85(9)
C17 C8 C11 119.94(10)
O5 C10 O9 118.70(10)
O5 C10 C11 123.39(10)
O9 C10 C11 117.90(9)
C8 C17 C2 119.52(10)
C8 C17 C18 130.73(10)
C2 C17 C18 109.53(9)
C8 C11 C10 110.84(9)
C8 C11 C6 114.09(8)
C10 C11 C6 106.19(8)
C8 C11 C12 109.42(9)
C10 C11 C12 109.05(9)
C6 C11 C12 107.06(8)
C14 C16 C2 119.34(9)
C6 C13 C14 132.49(10)
C23 C24 C25 110.61(11)
C23 C24 Si1 113.41(9)
C25 C24 Si1 111.55(8)
C7 C19 C18 104.66(9)
C17 C18 C19 104.41(9)
C26 C14 C13 117.40(11)
C26 C14 C16 118.82(11)
C13 C14 C16 123.53(9)
C22 C21 C20 110.25(11)
C22 C21 Si1 113.19(9)
C20 C21 Si1 111.88(8)
O3 C12 C11 112.32(9)

loop_
_geom_bond_atom_site_label_1
_geom_bond_atom_site_label_2
_geom_bond_distance
Si1 O3 1.6585(8)
Si1 C6 1.8725(11)
Si1 C21 1.8748(12)
Si1 C24 1.8813(12)
C2 O9 1.4642(13)
C2 C17 1.5059(14)
C2 C7 1.5342(15)
C2 C16 1.5415(15)
O3 C12 1.4272(13)
O9 C10 1.3481(14)
O5 C10 1.2054(14)
C6 C13 1.3451(15)
C6 C11 1.5466(14)
C7 C19 1.5380(16)
C8 C17 1.3230(15)
C8 C11 1.5136(14)
C10 C11 1.5321(15)
C17 C18 1.5132(14)
C11 C12 1.5637(15)
C16 C14 1.5199(15)
C13 C14 1.4835(15)
C24 C23 1.5374(17)
C24 C25 1.5385(18)
C19 C18 1.5429(16)
C14 C26 1.3367(16)
C21 C22 1.5355(17)
C21 C20 1.5356(17)

loop_
_geom_torsion_atom_site_label_1
_geom_torsion_atom_site_label_2
_geom_torsion_atom_site_label_3
_geom_torsion_atom_site_label_4
_geom_torsion
C6 Si1 O3 C12 -14.74(8)
C21 Si1 O3 C12 -136.30(8)
C24 Si1 O3 C12 98.60(8)
C17 C2 O9 C10 -33.82(13)
C7 C2 O9 C10 -147.08(9)
C16 C2 O9 C10 92.11(11)
O3 Si1 C6 C13 177.03(10)
C21 Si1 C6 C13 -68.62(11)
C24 Si1 C6 C13 61.05(11)
O3 Si1 C6 C11 1.74(7)
C21 Si1 C6 C11 116.09(7)
C24 Si1 C6 C11 -114.24(7)
O9 C2 C7 C19 155.92(9)
C17 C2 C7 C19 37.17(11)
C16 C2 C7 C19 -84.73(10)
C2 O9 C10 O5 -179.51(10)
C2 O9 C10 C11 -0.63(14)
C11 C8 C17 C2 -1.63(15)
C11 C8 C17 C18 172.39(10)
O9 C2 C17 C8 35.23(13)
C7 C2 C17 C8 151.72(10)
C16 C2 C17 C8 -88.03(12)
O9 C2 C17 C18 -139.96(9)
C7 C2 C17 C18 -23.47(11)
C16 C2 C17 C18 96.78(10)
C17 C8 C11 C10 -32.47(13)
C17 C8 C11 C6 87.33(12)
C17 C8 C11 C12 -152.78(10)
O5 C10 C11 C8 -147.52(11)
O9 C10 C11 C8 33.65(13)
O5 C10 C11 C6 88.05(12)
O9 C10 C11 C6 -90.78(11)
O5 C10 C11 C12 -27.00(14)
O9 C10 C11 C12 154.17(9)
C13 C6 C11 C8 -43.95(15)
Si1 C6 C11 C8 131.28(8)
C13 C6 C11 C10 78.44(13)
Si1 C6 C11 C10 -106.33(8)
C13 C6 C11 C12 -165.16(11)
Si1 C6 C11 C12 10.07(10)
O9 C2 C16 C14 -90.34(11)
C17 C2 C16 C14 34.61(14)
C7 C2 C16 C14 150.38(10)
C11 C6 C13 C14 -1.72(19)
Si1 C6 C13 C14 -176.09(9)
O3 Si1 C24 C23 70.73(10)
C6 Si1 C24 C23 175.22(9)
C21 Si1 C24 C23 -52.32(11)
O3 Si1 C24 C25 -54.96(10)
C6 Si1 C24 C25 49.53(10)
C21 Si1 C24 C25 -178.01(9)
C2 C7 C19 C18 -37.65(11)
C8 C17 C18 C19 -174.26(11)
C2 C17 C18 C19 0.22(11)
C7 C19 C18 C17 23.20(11)
C6 C13 C14 C26 144.19(13)
C6 C13 C14 C16 -41.56(18)
C2 C16 C14 C26 -131.24(12)
C2 C16 C14 C13 54.59(15)
O3 Si1 C21 C22 -171.77(9)
C6 Si1 C21 C22 81.50(10)
C24 Si1 C21 C22 -46.66(11)
O3 Si1 C21 C20 62.93(10)
C6 Si1 C21 C20 -43.80(10)
C24 Si1 C21 C20 -171.96(9)
Si1 O3 C12 C11 23.65(11)
C8 C11 C12 O3 -145.09(9)
C10 C11 C12 O3 93.52(11)
C6 C11 C12 O3 -20.97(12)
